data_7133021
loop_
_publ_author_name
'Arya, Yogita'
'Ansari, Toufik'
'Bera, Sudip Kumar'
'Panda, Sanjib'
'Indra, Arindam'
'Lahiri, Goutam Kumar'

_publ_section_title
;
 Superior electrocatalytic hydrogen evolution activity of a triply bridged
 diruthenium(II) complex on a carbon cloth support.
;
_journal_issue 47
_journal_name_full 'Chemical communications (Cambridge, England)'
_journal_page_first 6011
_journal_page_last 6014
_journal_paper_doi 10.1039/d4cc01173b
_journal_volume 60
_journal_year 2024
_chemical_formula_moiety 'C24 H12 Br4 N6'
_chemical_formula_sum 'C24 H12 Br4 N6'
_chemical_formula_weight 704.04
_space_group_crystal_system monoclinic
_space_group_IT_number 15
_space_group_name_Hall '-I 2ya'
_space_group_name_H-M_alt 'I 1 2/a 1'
_atom_sites_solution_hydrogens geom
_atom_sites_solution_primary dual
_audit_creation_date 2023-12-23
_audit_creation_method
;
Olex2 1.3-ac4
(compiled 2019.04.23 svn.r3594 for Rigaku Oxford Diffraction, GUI svn.r5739)
;
_audit_update_record
;
2024-01-02 deposited with the CCDC.	2024-05-06 downloaded from the CCDC.
;
_cell_angle_alpha 90
_cell_angle_beta 90.376(4)
_cell_angle_gamma 90
_cell_formula_units_Z 4
_cell_length_a 11.9288(5)
_cell_length_b 6.8445(3)
_cell_length_c 27.4989(11)
_cell_measurement_reflns_used 2603
_cell_measurement_temperature 109.5(7)
_cell_measurement_theta_max 26.9290
_cell_measurement_theta_min 2.9560
_cell_volume 2245.15(16)
_computing_cell_refinement 'CrysAlisPro 1.171.41.93a (Rigaku OD, 2020)'
_computing_data_collection 'CrysAlisPro 1.171.41.93a (Rigaku OD, 2020)'
_computing_data_reduction 'CrysAlisPro 1.171.41.93a (Rigaku OD, 2020)'
_computing_molecular_graphics 'Olex2 (Dolomanov et al., 2009)'
_computing_publication_material 'Olex2 (Dolomanov et al., 2009)'
_computing_structure_refinement 'ShelXL (Sheldrick, 2015)'
_computing_structure_solution 'XT (Sheldrick, 2015)'
_diffrn_ambient_environment N~2~
_diffrn_ambient_temperature 109.5(7)
_diffrn_detector 'CCD plate'
_diffrn_measured_fraction_theta_full 0.998
_diffrn_measured_fraction_theta_max 0.998
_diffrn_measurement_details
;
List of Runs (angles in degrees, time in seconds):

  # Type    Start    End  Width  t~exp~   \w     \q     \k     \f   Frames
#--------------------------------------------------------------------------
  1  \f     41.99 187.19   0.60    2.00   6.61  -9.84 -31.50    --   242
  2  \w   -100.81  15.59   0.60    2.00    --   -9.84 -59.25  92.08  194
  3  \f     21.44 174.44   0.60    2.00  81.02  -9.84  31.50    --   255
;
_diffrn_measurement_device 'abstract diffractometer'
_diffrn_measurement_device_type 'Saxi-CrysAlisPro-abstract goniometer imported SAXI images'
_diffrn_measurement_method '\w and \f scans'
_diffrn_orient_matrix_type 'CrysAlisPro convention (1999,Acta A55,543-557)'
_diffrn_orient_matrix_UB_11 0.0469946000
_diffrn_orient_matrix_UB_12 -0.0618394000
_diffrn_orient_matrix_UB_13 0.0037906000
_diffrn_orient_matrix_UB_21 -0.0316567000
_diffrn_orient_matrix_UB_22 -0.0810104000
_diffrn_orient_matrix_UB_23 -0.0083803000
_diffrn_orient_matrix_UB_31 0.0180663000
_diffrn_orient_matrix_UB_32 0.0185812000
_diffrn_orient_matrix_UB_33 -0.0241024000
_diffrn_radiation_monochromator graphite
_diffrn_radiation_probe x-ray
_diffrn_radiation_type 'Mo K\a'
_diffrn_radiation_wavelength 0.71073
_diffrn_reflns_av_R_equivalents 0.1009
_diffrn_reflns_av_unetI/netI 0.0708
_diffrn_reflns_Laue_measured_fraction_full 0.998
_diffrn_reflns_Laue_measured_fraction_max 0.998
_diffrn_reflns_limit_h_max 14
_diffrn_reflns_limit_h_min -14
_diffrn_reflns_limit_k_max 7
_diffrn_reflns_limit_k_min -8
_diffrn_reflns_limit_l_max 32
_diffrn_reflns_limit_l_min -32
_diffrn_reflns_number 11788
_diffrn_reflns_point_group_measured_fraction_full 0.998
_diffrn_reflns_point_group_measured_fraction_max 0.998
_diffrn_reflns_theta_full 24.995
_diffrn_reflns_theta_max 24.995
_diffrn_reflns_theta_min 2.963
_diffrn_source 'fine-focus sealed X-ray tube'
_diffrn_source_type 'Enhance (Mo) X-ray Source'
_exptl_absorpt_coefficient_mu 7.198
_exptl_absorpt_correction_T_max 1.00000
_exptl_absorpt_correction_T_min 0.15984
_exptl_absorpt_correction_type multi-scan
_exptl_absorpt_process_details
;
CrysAlisPro 1.171.41.93a (Rigaku Oxford Diffraction, 2020)
Empirical absorption correction using spherical harmonics,
implemented in SCALE3 ABSPACK scaling algorithm.
;
_exptl_crystal_colour 'metallic yellowish yellow'
_exptl_crystal_colour_lustre metallic
_exptl_crystal_colour_modifier yellowish
_exptl_crystal_colour_primary yellow
_exptl_crystal_density_diffrn 2.083
_exptl_crystal_description needle
_exptl_crystal_F_000 1352
_exptl_crystal_size_max 0.25
_exptl_crystal_size_mid 0.23
_exptl_crystal_size_min 0.19
_refine_diff_density_max 2.594
_refine_diff_density_min -0.909
_refine_diff_density_rms 0.197
_refine_ls_extinction_method none
_refine_ls_goodness_of_fit_ref 1.011
_refine_ls_hydrogen_treatment constr
_refine_ls_matrix_type full
_refine_ls_number_parameters 154
_refine_ls_number_reflns 1984
_refine_ls_number_restraints 0
_refine_ls_restrained_S_all 1.011
_refine_ls_R_factor_all 0.1031
_refine_ls_R_factor_gt 0.0637
_refine_ls_shift/su_max 0.001
_refine_ls_shift/su_mean 0.000
_refine_ls_structure_factor_coef Fsqd
_refine_ls_weighting_details 'w=1/[\s^2^(Fo^2^)+(0.1094P)^2^] where P=(Fo^2^+2Fc^2^)/3'
_refine_ls_weighting_scheme calc
_refine_ls_wR_factor_gt 0.1541
_refine_ls_wR_factor_ref 0.1786
_reflns_Friedel_coverage 0.000
_reflns_number_gt 1313
_reflns_number_total 1984
_reflns_threshold_expression 'I > 2\s(I)'
_cod_data_source_file d4cc01173b2.cif
_cod_data_source_block L3
_cod_depositor_comments 'Adding full bibliography for 7133020--7133023.cif.'
_cod_database_code 7133021
_shelx_shelxl_version_number 2018/3
_shelx_space_group_comment
;
The symmetry employed for this shelxl refinement is uniquely defined
by the following loop, which should always be used as a source of
symmetry information in preference to the above space-group names.
They are only intended as comments.
;
_shelx_estimated_absorpt_t_max 0.342
_shelx_estimated_absorpt_t_min 0.266
_reflns_odcompleteness_completeness 85.48
_reflns_odcompleteness_iscentric 1
_reflns_odcompleteness_theta 33.59
_olex2_refinement_description
;
1. Fixed Uiso
 At 1.2 times of:
  All C(H) groups
2.a Aromatic/amide H refined with riding coordinates:
 C9(H9), C11(H11), C10(H10), C4(H4), C3(H3), C5(H5)
;
_olex2_submission_special_instructions 'No special instructions were received'
_oxdiff_exptl_absorpt_empirical_details
;
Empirical correction (ABSPACK) includes:
- Absorption correction using spherical harmonics
- Frame scaling
;
_oxdiff_exptl_absorpt_empirical_full_max 2.179
_oxdiff_exptl_absorpt_empirical_full_min 0.366

loop_
_space_group_symop_operation_xyz
'x, y, z'
'-x+1/2, y, -z'
'x+1/2, y+1/2, z+1/2'
'-x+1, y+1/2, -z+1/2'
'-x, -y, -z'
'x-1/2, -y, z'
'-x+1/2, -y+1/2, -z+1/2'
'x, -y+1/2, z+1/2'

loop_
_atom_site_label
_atom_site_type_symbol
_atom_site_fract_x
_atom_site_fract_y
_atom_site_fract_z
_atom_site_U_iso_or_equiv
_atom_site_adp_type
_atom_site_occupancy
_atom_site_site_symmetry_order
_atom_site_calc_flag
_atom_site_refinement_flags_posn
_atom_site_refinement_flags_adp
_atom_site_refinement_flags_occupancy
_atom_site_disorder_assembly
_atom_site_disorder_group
Br2 Br 0.35183(8) 0.53035(14) 0.64553(3) 0.0308(4) Uani 1 1 d . . . . .
Br1 Br 0.40267(8) 0.04763(15) 0.77034(3) 0.0342(4) Uani 1 1 d . . . . .
N1 N 0.3965(6) -0.0155(11) 0.5496(3) 0.0256(18) Uani 1 1 d . . . . .
N2 N 0.3733(6) 0.0839(11) 0.6723(3) 0.0296(19) Uani 1 1 d . . . . .
N3 N 0.4551(6) 0.2735(11) 0.5796(3) 0.0276(18) Uani 1 1 d . . . . .
C9 C 0.2079(7) -0.0058(13) 0.6255(3) 0.026(2) Uani 1 1 d . . . . .
H9 H 0.172453 -0.020903 0.594682 0.032 Uiso 1 1 calc R . . . .
C12 C 0.3205(8) 0.0300(13) 0.7111(3) 0.025(2) Uani 1 1 d . . . . .
C8 C 0.3172(8) 0.0681(13) 0.6297(3) 0.028(2) Uani 1 1 d . . . . .
C7 C 0.3842(7) 0.1131(14) 0.5855(3) 0.029(2) Uani 1 1 d . . . . .
C11 C 0.2095(8) -0.0408(13) 0.7122(4) 0.029(2) Uani 1 1 d . . . . .
H11 H 0.174332 -0.076484 0.741742 0.035 Uiso 1 1 calc R . . . .
C6 C 0.4667(8) 0.4547(13) 0.6030(3) 0.028(2) Uani 1 1 d . . . . .
C1 C 0.4796(8) 0.0540(14) 0.5210(3) 0.030(2) Uani 1 1 d . . . . .
C10 C 0.1543(8) -0.0554(14) 0.6676(3) 0.034(2) Uani 1 1 d . . . . .
H10 H 0.078990 -0.100160 0.666395 0.040 Uiso 1 1 calc R . . . .
C2 C 0.5216(7) 0.2313(14) 0.5385(3) 0.029(2) Uani 1 1 d . . . . .
C4 C 0.6235(8) 0.5281(15) 0.5510(4) 0.036(3) Uani 1 1 d . . . . .
H4 H 0.684611 0.611856 0.543677 0.043 Uiso 1 1 calc R . . . .
C3 C 0.6067(7) 0.3622(14) 0.5252(3) 0.031(2) Uani 1 1 d . . . . .
H3 H 0.652582 0.334279 0.497981 0.037 Uiso 1 1 calc R . . . .
C5 C 0.5470(9) 0.5765(15) 0.5902(3) 0.037(3) Uani 1 1 d . . . . .
H5 H 0.554818 0.697598 0.606714 0.045 Uiso 1 1 calc R . . . .

loop_
_atom_site_aniso_label
_atom_site_aniso_U_11
_atom_site_aniso_U_22
_atom_site_aniso_U_33
_atom_site_aniso_U_23
_atom_site_aniso_U_13
_atom_site_aniso_U_12
Br2 0.0282(6) 0.0343(6) 0.0299(6) -0.0053(4) 0.0006(4) 0.0040(4)
Br1 0.0317(6) 0.0449(7) 0.0260(6) 0.0016(4) -0.0034(4) -0.0031(4)
N1 0.020(4) 0.038(5) 0.020(4) -0.001(3) 0.004(3) 0.002(3)
N2 0.021(4) 0.036(5) 0.032(5) -0.002(4) 0.003(3) 0.001(3)
N3 0.029(4) 0.026(5) 0.028(4) -0.002(3) -0.001(3) -0.007(3)
C9 0.021(5) 0.026(5) 0.032(5) -0.001(4) -0.005(4) -0.002(4)
C12 0.026(5) 0.029(5) 0.019(5) 0.002(4) 0.000(4) 0.005(4)
C8 0.027(5) 0.028(6) 0.030(5) 0.000(4) 0.003(4) 0.004(4)
C7 0.023(5) 0.035(6) 0.029(5) 0.000(4) 0.000(4) 0.009(4)
C11 0.028(6) 0.024(5) 0.037(6) -0.003(4) 0.000(4) -0.006(4)
C6 0.027(5) 0.027(6) 0.032(5) 0.001(4) -0.011(4) -0.002(4)
C1 0.024(5) 0.036(6) 0.029(5) 0.003(4) -0.004(4) 0.003(4)
C10 0.028(6) 0.038(7) 0.035(6) 0.012(4) -0.006(4) 0.002(4)
C2 0.033(5) 0.031(6) 0.022(5) 0.002(4) 0.004(4) 0.002(4)
C4 0.030(6) 0.041(7) 0.036(6) -0.009(5) -0.007(5) -0.002(4)
C3 0.029(5) 0.031(6) 0.032(5) 0.006(5) -0.002(4) 0.004(4)
C5 0.045(7) 0.037(7) 0.030(6) -0.007(4) -0.009(5) 0.000(5)

loop_
_atom_type_symbol
_atom_type_description
_atom_type_scat_dispersion_real
_atom_type_scat_dispersion_imag
_atom_type_scat_source
C C 0.0033 0.0016 'International Tables Vol C Tables 4.2.6.8 and 6.1.1.4'
H H 0.0000 0.0000 'International Tables Vol C Tables 4.2.6.8 and 6.1.1.4'
Br Br -0.2901 2.4595 'International Tables Vol C Tables 4.2.6.8 and 6.1.1.4'
N N 0.0061 0.0033 'International Tables Vol C Tables 4.2.6.8 and 6.1.1.4'

loop_
_geom_angle_atom_site_label_1
_geom_angle_atom_site_label_2
_geom_angle_atom_site_label_3
_geom_angle
_geom_angle_site_symmetry_1
_geom_angle_site_symmetry_3
_geom_angle_publ_flag
C7 N1 C1 106.5(8) . . ?
C12 N2 C8 116.7(8) . . ?
C7 N3 C6 134.4(8) . . ?
C7 N3 C2 106.0(7) . . ?
C6 N3 C2 119.5(7) . . ?
C8 C9 H9 121.3 . . ?
C10 C9 H9 121.3 . . ?
C10 C9 C8 117.3(9) . . ?
N2 C12 Br1 115.9(7) . . ?
N2 C12 C11 125.2(9) . . ?
C11 C12 Br1 118.9(7) . . ?
N2 C8 C9 123.7(8) . . ?
N2 C8 C7 115.1(8) . . ?
C9 C8 C7 120.8(8) . . ?
N1 C7 N3 111.3(8) . . ?
N1 C7 C8 122.0(9) . . ?
N3 C7 C8 125.9(8) . . ?
C12 C11 H11 121.8 . . ?
C10 C11 C12 116.4(9) . . ?
C10 C11 H11 121.8 . . ?
N3 C6 Br2 117.2(6) . . ?
C5 C6 Br2 121.7(7) . . ?
C5 C6 N3 120.4(9) . . ?
N1 C1 C1 122.1(11) . 5_656 ?
N1 C1 C2 111.5(8) . . ?
C2 C1 C1 126.4(11) . 5_656 ?
C9 C10 C11 120.4(9) . . ?
C9 C10 H10 119.8 . . ?
C11 C10 H10 119.8 . . ?
C1 C2 N3 104.5(8) . . ?
C1 C2 C3 136.3(8) . . ?
C3 C2 N3 119.2(8) . . ?
C3 C4 H4 120.4 . . ?
C3 C4 C5 119.2(9) . . ?
C5 C4 H4 120.4 . . ?
C2 C3 H3 119.9 . . ?
C4 C3 C2 120.3(9) . . ?
C4 C3 H3 119.9 . . ?
C6 C5 C4 121.0(9) . . ?
C6 C5 H5 119.5 . . ?
C4 C5 H5 119.5 . . ?

loop_
_geom_bond_atom_site_label_1
_geom_bond_atom_site_label_2
_geom_bond_distance
_geom_bond_site_symmetry_2
_geom_bond_publ_flag
Br2 C6 1.880(10) . ?
Br1 C12 1.901(9) . ?
N1 C7 1.332(12) . ?
N1 C1 1.357(11) . ?
N2 C12 1.296(11) . ?
N2 C8 1.351(12) . ?
N3 C7 1.396(12) . ?
N3 C6 1.403(11) . ?
N3 C2 1.416(11) . ?
C9 H9 0.9500 . ?
C9 C8 1.402(13) . ?
C9 C10 1.369(13) . ?
C12 C11 1.410(13) . ?
C8 C7 1.490(12) . ?
C11 H11 0.9500 . ?
C11 C10 1.390(14) . ?
C6 C5 1.319(13) . ?
C1 C1 1.456(18) 5_656 ?
C1 C2 1.397(13) . ?
C10 H10 0.9500 . ?
C2 C3 1.403(12) . ?
C4 H4 0.9500 . ?
C4 C3 1.353(14) . ?
C4 C5 1.454(14) . ?
C3 H3 0.9500 . ?
C5 H5 0.9500 . ?

loop_
_geom_torsion_atom_site_label_1
_geom_torsion_atom_site_label_2
_geom_torsion_atom_site_label_3
_geom_torsion_atom_site_label_4
_geom_torsion
_geom_torsion_site_symmetry_1
_geom_torsion_site_symmetry_2
_geom_torsion_site_symmetry_3
_geom_torsion_site_symmetry_4
_geom_torsion_publ_flag
Br2 C6 C5 C4 -169.1(7) . . . . ?
Br1 C12 C11 C10 -178.4(7) . . . . ?
N1 C1 C2 N3 -2.4(10) . . . . ?
N1 C1 C2 C3 177.7(10) . . . . ?
N2 C12 C11 C10 1.0(14) . . . . ?
N2 C8 C7 N1 122.7(9) . . . . ?
N2 C8 C7 N3 -46.2(12) . . . . ?
N3 C6 C5 C4 1.2(14) . . . . ?
N3 C2 C3 C4 -1.0(14) . . . . ?
C9 C8 C7 N1 -50.5(13) . . . . ?
C9 C8 C7 N3 140.6(9) . . . . ?
C12 N2 C8 C9 -1.4(13) . . . . ?
C12 N2 C8 C7 -174.3(8) . . . . ?
C12 C11 C10 C9 1.1(13) . . . . ?
C8 N2 C12 Br1 178.5(6) . . . . ?
C8 N2 C12 C11 -0.8(13) . . . . ?
C8 C9 C10 C11 -3.0(14) . . . . ?
C7 N1 C1 C1 176.8(11) . . . 5_656 ?
C7 N1 C1 C2 -0.2(11) . . . . ?
C7 N3 C6 Br2 -12.1(13) . . . . ?
C7 N3 C6 C5 177.1(9) . . . . ?
C7 N3 C2 C1 4.0(9) . . . . ?
C7 N3 C2 C3 -176.1(8) . . . . ?
C6 N3 C7 N1 171.6(9) . . . . ?
C6 N3 C7 C8 -18.5(15) . . . . ?
C6 N3 C2 C1 -172.8(8) . . . . ?
C6 N3 C2 C3 7.1(12) . . . . ?
C1 N1 C7 N3 3.0(10) . . . . ?
C1 N1 C7 C8 -167.4(8) . . . . ?
C1 C1 C2 N3 -179.3(11) 5_656 . . . ?
C1 C1 C2 C3 1(2) 5_656 . . . ?
C1 C2 C3 C4 178.9(11) . . . . ?
C10 C9 C8 N2 3.3(14) . . . . ?
C10 C9 C8 C7 175.9(8) . . . . ?
C2 N3 C7 N1 -4.5(10) . . . . ?
C2 N3 C7 C8 165.5(8) . . . . ?
C2 N3 C6 Br2 163.6(6) . . . . ?
C2 N3 C6 C5 -7.2(13) . . . . ?
C3 C4 C5 C6 4.9(15) . . . . ?
C5 C4 C3 C2 -4.9(15) . . . . ?
